data_4343349
loop_
_publ_author_name
'Kobialka, Stefanie'
'M\"uller-Tautges, Christina'
'Schmidt, Melanie T. S.'
'Schnakenburg, Gregor'
'Holl\'oczki, Oldamur'
'Kirchner, Barbara'
'Engeser, Marianne'

_publ_section_title
;
 Stretch Out or Fold Back? Conformations of Dinuclear Gold(I)
 N-Heterocyclic Carbene Macrocycles.
;
_journal_issue 13
_journal_name_full 'Inorganic chemistry'
_journal_page_first 6100
_journal_page_last 6111
_journal_paper_doi 10.1021/ic502751s
_journal_volume 54
_journal_year 2015
_chemical_formula_moiety 'C22 H32 Au2 N8, C H4 O, 2(Br)'
_chemical_formula_sum 'C23 H36 Au2 Br2 N8 O'
_chemical_formula_weight 994.35
_chemical_name_systematic
; 
 ? 
;
_space_group_IT_number 14
_symmetry_cell_setting monoclinic
_symmetry_space_group_name_Hall '-P 2yn'
_symmetry_space_group_name_H-M 'P 1 21/n 1'
_atom_sites_solution_hydrogens geom
_atom_sites_solution_primary direct
_atom_sites_solution_secondary difmap
_audit_creation_method SHELXL-97
_cell_angle_alpha 90.00
_cell_angle_beta 107.723(3)
_cell_angle_gamma 90.00
_cell_formula_units_Z 4
_cell_length_a 13.3644(6)
_cell_length_b 12.1912(5)
_cell_length_c 18.6685(8)
_cell_measurement_reflns_used 5820
_cell_measurement_temperature 123(2)
_cell_measurement_theta_max 29.13
_cell_measurement_theta_min 1.00
_cell_volume 2897.3(2)
_computing_cell_refinement 'HKL Scalepack (Otwinowski & Minor 1997)'
_computing_data_collection 'HKL Denzo and Scalepack (Otwinowski & Minor 1997)'
_computing_data_reduction 'HKL Denzo and Scalepack (Otwinowski & Minor 1997)'
_computing_molecular_graphics 'DIAMOND (Brandenburg, 1999)'
_computing_publication_material 'SHELXL97 (Sheldrick, 1997)'
_computing_structure_refinement 'SHELXL-97 (Sheldrick, 1997)'
_computing_structure_solution 'SHELXS-97 (Sheldrick, 1990)'
_diffrn_ambient_temperature 123(2)
_diffrn_detector_area_resol_mean 9
_diffrn_measured_fraction_theta_full 0.966
_diffrn_measured_fraction_theta_max 0.966
_diffrn_measurement_device '95mm CCD camera on \k-goniostat'
_diffrn_measurement_device_type 'Nonius KappaCCD'
_diffrn_measurement_method 'CCD rotation images, thick slices'
_diffrn_radiation_monochromator 'horizonally mounted graphite crystal'
_diffrn_radiation_type MoK\a
_diffrn_radiation_wavelength 0.71073
_diffrn_reflns_av_R_equivalents 0.1246
_diffrn_reflns_av_sigmaI/netI 0.0994
_diffrn_reflns_limit_h_max 17
_diffrn_reflns_limit_h_min -16
_diffrn_reflns_limit_k_max 16
_diffrn_reflns_limit_k_min -14
_diffrn_reflns_limit_l_max 24
_diffrn_reflns_limit_l_min -24
_diffrn_reflns_number 18686
_diffrn_reflns_theta_full 28.00
_diffrn_reflns_theta_max 28.00
_diffrn_reflns_theta_min 2.36
_exptl_absorpt_coefficient_mu 12.905
_exptl_absorpt_correction_T_max 0.4250
_exptl_absorpt_correction_T_min 0.1042
_exptl_absorpt_correction_type multi-scan
_exptl_absorpt_process_details
;
R.H. Blessing, Acta Cryst. (1995), A51, 33-38
;
_exptl_crystal_colour colourless
_exptl_crystal_density_diffrn 2.280
_exptl_crystal_density_method 'not measured'
_exptl_crystal_description plate
_exptl_crystal_F_000 1864
_exptl_crystal_size_max 0.32
_exptl_crystal_size_mid 0.25
_exptl_crystal_size_min 0.08
_refine_diff_density_max 5.716
_refine_diff_density_min -5.647
_refine_diff_density_rms 0.472
_refine_ls_extinction_method none
_refine_ls_goodness_of_fit_ref 1.045
_refine_ls_hydrogen_treatment constr
_refine_ls_matrix_type full
_refine_ls_number_parameters 331
_refine_ls_number_reflns 6759
_refine_ls_number_restraints 60
_refine_ls_restrained_S_all 1.042
_refine_ls_R_factor_all 0.0994
_refine_ls_R_factor_gt 0.0701
_refine_ls_shift/su_max 0.000
_refine_ls_shift/su_mean 0.000
_refine_ls_structure_factor_coef Fsqd
_refine_ls_weighting_details 'calc w=1/[\s^2^(Fo^2^)+(0.1216P)^2^+0.0000P] where P=(Fo^2^+2Fc^2^)/3'
_refine_ls_weighting_scheme calc
_refine_ls_wR_factor_gt 0.1976
_refine_ls_wR_factor_ref 0.2117
_reflns_number_gt 4461
_reflns_number_total 6759
_reflns_threshold_expression >2sigma(I)
_cod_data_source_file ic502751s_si_002.cif
_cod_data_source_block 7
_cod_depositor_comments
;
The following automatic conversions were performed:

'_exptl_absorpt_correction_type' value 'Multi-Scan' changed to
'multi-scan' according to
/usr/data/users/saulius/crontab/automatic-downloads/rss-feeds/ACS/lib/dictionaries/cif_core.dic
dictionary named 'cif_core.dic' version 2.4.2 from 2011-04-26.

Automatic conversion script
Id: cif_fix_values 3271 2015-04-21 07:52:19Z andrius 

 Adding full bibliography for 4343349--4343359.cif.
;
_cod_original_sg_symbol_H-M 'P 21/n'
_cod_database_code 4343349
_shelx_f_squared_multiplier 1.000

loop_
_symmetry_equiv_pos_as_xyz
'x, y, z'
'-x+1/2, y+1/2, -z+1/2'
'-x, -y, -z'
'x-1/2, -y-1/2, z-1/2'

loop_
_atom_site_label
_atom_site_type_symbol
_atom_site_fract_x
_atom_site_fract_y
_atom_site_fract_z
_atom_site_U_iso_or_equiv
_atom_site_adp_type
_atom_site_occupancy
_atom_site_symmetry_multiplicity
_atom_site_calc_flag
_atom_site_refinement_flags
C2 C 0.1206(9) 0.1582(10) -0.0026(7) 0.019(3) Uani 1 1 d U
C4 C 0.0987(10) 0.3287(10) 0.0391(7) 0.025(3) Uani 1 1 d U
H4 H 0.0938 0.3863 0.0721 0.030 Uiso 1 1 calc R
C5 C 0.0912(10) 0.3379(11) -0.0347(7) 0.026(3) Uani 1 1 d U
H5 H 0.0778 0.4029 -0.0642 0.032 Uiso 1 1 calc R
C6 C 0.1091(9) 0.2094(10) -0.1339(7) 0.022(3) Uani 1 1 d U
H6A H 0.0506 0.2490 -0.1701 0.026 Uiso 1 1 calc R
H6B H 0.0980 0.1299 -0.1441 0.026 Uiso 1 1 calc R
C7 C 0.1269(10) 0.1744(11) 0.1325(7) 0.027(3) Uani 1 1 d U
H7A H 0.0856 0.1060 0.1285 0.032 Uiso 1 1 calc R
H7B H 0.0977 0.2289 0.1600 0.032 Uiso 1 1 calc R
C8 C 0.2384(11) 0.1517(12) 0.1762(8) 0.031(3) Uani 1 1 d .
H8A H 0.2780 0.1325 0.1416 0.047 Uiso 1 1 calc R
H8B H 0.2412 0.0906 0.2109 0.047 Uiso 1 1 calc R
H8C H 0.2693 0.2172 0.2049 0.047 Uiso 1 1 calc R
C10 C 0.2933(9) 0.1740(10) -0.1356(7) 0.017(2) Uani 1 1 d U
C12 C 0.3298(11) 0.3433(11) -0.1689(8) 0.029(3) Uani 1 1 d .
H12 H 0.3673 0.4029 -0.1815 0.035 Uiso 1 1 calc R
C13 C 0.2292(10) 0.3450(10) -0.1665(8) 0.026(3) Uani 1 1 d .
H13 H 0.1825 0.4058 -0.1770 0.031 Uiso 1 1 calc R
C14 C 0.4738(11) 0.2038(12) -0.1460(9) 0.037(3) Uani 1 1 d U
H14A H 0.4771 0.1227 -0.1461 0.045 Uiso 1 1 calc R
H14B H 0.4914 0.2311 -0.1906 0.045 Uiso 1 1 calc R
C15 C 0.5502(12) 0.2463(13) -0.0773(9) 0.043(3) Uani 1 1 d U
H15A H 0.5485 0.3267 -0.0781 0.065 Uiso 1 1 calc R
H15B H 0.6207 0.2209 -0.0749 0.065 Uiso 1 1 calc R
H15C H 0.5322 0.2197 -0.0332 0.065 Uiso 1 1 calc R
C18 C 0.3156(10) -0.1559(11) -0.1317(7) 0.025(3) Uani 1 1 d .
C20 C 0.2778(11) -0.3341(11) -0.1564(8) 0.032(3) Uani 1 1 d .
H20 H 0.2412 -0.4020 -0.1627 0.039 Uiso 1 1 calc R
C21 C 0.3750(11) -0.3170(10) -0.1625(8) 0.029(3) Uani 1 1 d .
H21 H 0.4189 -0.3700 -0.1752 0.035 Uiso 1 1 calc R
C22 C 0.1417(10) -0.2229(10) -0.1241(7) 0.022(3) Uani 1 1 d .
H22A H 0.1165 -0.1466 -0.1354 0.027 Uiso 1 1 calc R
H22B H 0.0891 -0.2725 -0.1574 0.027 Uiso 1 1 calc R
C23 C 0.4962(10) -0.1521(11) -0.1469(8) 0.032(3) Uani 1 1 d .
H23A H 0.4788 -0.0888 -0.1817 0.038 Uiso 1 1 calc R
H23B H 0.5385 -0.2042 -0.1663 0.038 Uiso 1 1 calc R
C24 C 0.5599(12) -0.1132(14) -0.0720(9) 0.045(4) Uani 1 1 d .
H24A H 0.5166 -0.0670 -0.0502 0.067 Uiso 1 1 calc R
H24B H 0.6196 -0.0704 -0.0769 0.067 Uiso 1 1 calc R
H24C H 0.5859 -0.1763 -0.0391 0.067 Uiso 1 1 calc R
C26 C 0.1461(10) -0.1718(10) 0.0068(7) 0.021(3) Uani 1 1 d .
C28 C 0.1725(10) -0.3385(10) 0.0577(8) 0.027(3) Uani 1 1 d .
H28 H 0.1840 -0.3948 0.0946 0.033 Uiso 1 1 calc R
C29 C 0.1685(10) -0.3512(11) -0.0154(7) 0.027(3) Uani 1 1 d U
H29 H 0.1762 -0.4176 -0.0399 0.032 Uiso 1 1 calc R
C30 C 0.1591(11) -0.1808(10) 0.1433(7) 0.026(3) Uani 1 1 d .
H30A H 0.1146 -0.1143 0.1347 0.031 Uiso 1 1 calc R
H30B H 0.1291 -0.2345 0.1709 0.031 Uiso 1 1 calc R
C31 C 0.2676(11) -0.1515(12) 0.1901(8) 0.034(3) Uani 1 1 d .
H31A H 0.3093 -0.2185 0.2050 0.051 Uiso 1 1 calc R
H31B H 0.2645 -0.1123 0.2352 0.051 Uiso 1 1 calc R
H31C H 0.3003 -0.1045 0.1610 0.051 Uiso 1 1 calc R
C35 C 0.1269(14) -0.0783(14) 0.4607(11) 0.058(5) Uani 1 1 d .
H35A H 0.1764 -0.1058 0.5074 0.087 Uiso 1 1 calc R
H35B H 0.0553 -0.0993 0.4585 0.087 Uiso 1 1 calc R
H35C H 0.1319 0.0018 0.4591 0.087 Uiso 1 1 calc R
Au16 Au 0.30059(4) 0.00817(4) -0.12548(3) 0.02090(17) Uani 1 1 d .
Au32 Au 0.13228(4) -0.00662(3) -0.00329(3) 0.01928(17) Uani 1 1 d .
Br33 Br 0.02277(12) 0.01780(10) 0.25590(8) 0.0296(3) Uani 1 1 d .
Br34 Br 0.00069(11) 0.47684(10) 0.18865(8) 0.0287(3) Uani 1 1 d .
N1 N 0.1071(8) 0.2317(8) -0.0593(6) 0.020(2) Uani 1 1 d .
N3 N 0.1155(8) 0.2158(8) 0.0569(6) 0.024(2) Uani 1 1 d U
N9 N 0.2084(8) 0.2420(8) -0.1459(6) 0.018(2) Uani 1 1 d .
N11 N 0.3668(8) 0.2393(8) -0.1498(6) 0.024(2) Uani 1 1 d .
N17 N 0.3979(8) -0.2064(8) -0.1464(6) 0.025(2) Uani 1 1 d .
N19 N 0.2421(8) -0.2356(7) -0.1395(6) 0.019(2) Uani 1 1 d .
N25 N 0.1509(8) -0.2476(8) -0.0471(6) 0.024(2) Uani 1 1 d U
N27 N 0.1568(8) -0.2291(9) 0.0685(6) 0.024(2) Uani 1 1 d .
O36 O 0.1504(12) -0.1216(12) 0.4017(8) 0.078(4) Uani 1 1 d .
H36 H 0.2054 -0.0922 0.3978 0.117 Uiso 1 1 calc R

loop_
_atom_site_aniso_label
_atom_site_aniso_U_11
_atom_site_aniso_U_22
_atom_site_aniso_U_33
_atom_site_aniso_U_23
_atom_site_aniso_U_13
_atom_site_aniso_U_12
C2 0.020(3) 0.019(3) 0.019(3) 0.0009(19) 0.006(2) 0.0001(19)
C4 0.026(3) 0.024(3) 0.026(3) -0.0012(19) 0.008(2) 0.0005(19)
C5 0.027(3) 0.025(3) 0.028(3) 0.0001(19) 0.009(2) -0.0001(19)
C6 0.022(3) 0.022(3) 0.022(3) -0.0013(19) 0.007(2) 0.0010(19)
C7 0.027(3) 0.027(3) 0.027(3) -0.0011(19) 0.010(2) 0.0002(19)
C8 0.032(8) 0.040(8) 0.026(7) -0.002(6) 0.013(6) 0.005(6)
C10 0.018(3) 0.018(3) 0.017(3) -0.0007(19) 0.0066(19) -0.0001(18)
C12 0.039(8) 0.024(7) 0.031(8) 0.004(6) 0.021(7) 0.000(6)
C13 0.028(7) 0.019(6) 0.039(8) 0.005(5) 0.022(7) -0.004(5)
C14 0.027(6) 0.042(7) 0.049(7) -0.007(5) 0.020(6) 0.004(5)
C15 0.031(6) 0.049(7) 0.053(7) -0.007(6) 0.018(6) 0.004(5)
C18 0.030(7) 0.023(6) 0.024(7) -0.002(5) 0.010(6) -0.002(5)
C20 0.044(9) 0.024(7) 0.034(8) -0.009(6) 0.020(7) 0.003(6)
C21 0.042(8) 0.021(6) 0.030(7) -0.005(5) 0.020(7) 0.003(6)
C22 0.028(7) 0.019(6) 0.024(7) 0.001(5) 0.015(6) 0.006(5)
C23 0.021(7) 0.032(7) 0.051(9) -0.001(6) 0.023(7) -0.003(5)
C24 0.039(9) 0.047(10) 0.055(11) -0.013(8) 0.024(8) -0.008(7)
C26 0.026(7) 0.018(6) 0.022(6) 0.000(5) 0.014(6) 0.001(5)
C28 0.030(7) 0.019(6) 0.037(8) 0.005(5) 0.015(6) 0.000(5)
C29 0.028(3) 0.026(3) 0.028(3) 0.0005(19) 0.009(2) -0.0004(19)
C30 0.038(8) 0.022(6) 0.022(7) -0.003(5) 0.018(6) -0.001(6)
C31 0.039(9) 0.031(7) 0.030(8) 0.003(6) 0.008(7) -0.004(6)
C35 0.053(11) 0.039(9) 0.067(13) -0.010(9) -0.004(10) -0.014(8)
Au16 0.0254(3) 0.0163(3) 0.0238(3) -0.00133(17) 0.0116(2) 0.00124(17)
Au32 0.0240(3) 0.0154(3) 0.0216(3) -0.00062(16) 0.0116(2) -0.00022(16)
Br33 0.0412(8) 0.0231(6) 0.0323(7) 0.0013(5) 0.0226(6) -0.0012(5)
Br34 0.0345(7) 0.0216(6) 0.0302(7) -0.0019(5) 0.0105(6) 0.0071(5)
N1 0.022(6) 0.020(5) 0.024(6) 0.003(4) 0.015(5) -0.001(4)
N3 0.025(3) 0.024(3) 0.024(3) -0.0015(18) 0.0087(19) 0.0002(18)
N9 0.021(6) 0.015(5) 0.024(6) 0.000(4) 0.016(5) -0.001(4)
N11 0.020(6) 0.025(5) 0.034(6) -0.004(5) 0.016(5) -0.002(4)
N17 0.032(6) 0.016(5) 0.033(6) 0.000(4) 0.021(5) 0.006(4)
N19 0.020(5) 0.012(4) 0.028(6) -0.003(4) 0.011(5) -0.003(4)
N25 0.025(3) 0.023(3) 0.025(3) -0.0011(18) 0.0075(19) 0.0014(18)
N27 0.029(6) 0.028(6) 0.017(5) 0.005(4) 0.009(5) -0.003(5)
O36 0.083(11) 0.076(10) 0.066(10) 0.002(8) 0.009(9) 0.015(8)

loop_
_atom_type_symbol
_atom_type_description
_atom_type_scat_dispersion_real
_atom_type_scat_dispersion_imag
_atom_type_scat_source
C C 0.0033 0.0016 'International Tables Vol C Tables 4.2.6.8 and 6.1.1.4'
H H 0.0000 0.0000 'International Tables Vol C Tables 4.2.6.8 and 6.1.1.4'
Au Au -2.0133 8.8022 'International Tables Vol C Tables 4.2.6.8 and 6.1.1.4'
Br Br -0.2901 2.4595 'International Tables Vol C Tables 4.2.6.8 and 6.1.1.4'
N N 0.0061 0.0033 'International Tables Vol C Tables 4.2.6.8 and 6.1.1.4'
O O 0.0106 0.0060 'International Tables Vol C Tables 4.2.6.8 and 6.1.1.4'

loop_
_geom_angle_atom_site_label_1
_geom_angle_atom_site_label_2
_geom_angle_atom_site_label_3
_geom_angle
N3 C2 N1 105.8(10)
N3 C2 Au32 123.7(9)
N1 C2 Au32 130.3(9)
C5 C4 N3 106.0(11)
C5 C4 H4 127.0
N3 C4 H4 127.0
C4 C5 N1 106.4(11)
C4 C5 H5 126.8
N1 C5 H5 126.8
N1 C6 N9 112.6(10)
N1 C6 H6A 109.1
N9 C6 H6A 109.1
N1 C6 H6B 109.1
N9 C6 H6B 109.1
H6A C6 H6B 107.8
N3 C7 C8 112.7(11)
N3 C7 H7A 109.0
C8 C7 H7A 109.0
N3 C7 H7B 109.0
C8 C7 H7B 109.0
H7A C7 H7B 107.8
C7 C8 H8A 109.5
C7 C8 H8B 109.5
H8A C8 H8B 109.5
C7 C8 H8C 109.5
H8A C8 H8C 109.5
H8B C8 H8C 109.5
N11 C10 N9 103.7(10)
N11 C10 Au16 126.0(8)
N9 C10 Au16 129.0(8)
C13 C12 N11 106.7(11)
C13 C12 H12 126.6
N11 C12 H12 126.6
C12 C13 N9 106.5(11)
C12 C13 H13 126.8
N9 C13 H13 126.8
C15 C14 N11 110.2(12)
C15 C14 H14A 109.6
N11 C14 H14A 109.6
C15 C14 H14B 109.6
N11 C14 H14B 109.6
H14A C14 H14B 108.1
C14 C15 H15A 109.5
C14 C15 H15B 109.5
H15A C15 H15B 109.5
C14 C15 H15C 109.5
H15A C15 H15C 109.5
H15B C15 H15C 109.5
N19 C18 N17 104.9(10)
N19 C18 Au16 129.3(9)
N17 C18 Au16 124.2(9)
C21 C20 N19 107.3(12)
C21 C20 H20 126.4
N19 C20 H20 126.4
C20 C21 N17 106.4(11)
C20 C21 H21 126.8
N17 C21 H21 126.8
N25 C22 N19 111.8(10)
N25 C22 H22A 109.3
N19 C22 H22A 109.3
N25 C22 H22B 109.3
N19 C22 H22B 109.3
H22A C22 H22B 107.9
N17 C23 C24 113.4(12)
N17 C23 H23A 108.9
C24 C23 H23A 108.9
N17 C23 H23B 108.9
C24 C23 H23B 108.9
H23A C23 H23B 107.7
C23 C24 H24A 109.5
C23 C24 H24B 109.5
H24A C24 H24B 109.5
C23 C24 H24C 109.5
H24A C24 H24C 109.5
H24B C24 H24C 109.5
N27 C26 N25 105.4(10)
N27 C26 Au32 126.2(9)
N25 C26 Au32 128.3(9)
C29 C28 N27 107.2(11)
C29 C28 H28 126.4
N27 C28 H28 126.4
C28 C29 N25 106.0(11)
C28 C29 H29 127.0
N25 C29 H29 127.0
C31 C30 N27 112.3(11)
C31 C30 H30A 109.1
N27 C30 H30A 109.1
C31 C30 H30B 109.1
N27 C30 H30B 109.1
H30A C30 H30B 107.9
C30 C31 H31A 109.5
C30 C31 H31B 109.5
H31A C31 H31B 109.5
C30 C31 H31C 109.5
H31A C31 H31C 109.5
H31B C31 H31C 109.5
O36 C35 H35A 109.5
O36 C35 H35B 109.5
H35A C35 H35B 109.5
O36 C35 H35C 109.5
H35A C35 H35C 109.5
H35B C35 H35C 109.5
C18 Au16 C10 170.0(5)
C2 Au32 C26 174.5(5)
C2 N1 C5 110.5(10)
C2 N1 C6 126.7(10)
C5 N1 C6 122.8(10)
C2 N3 C4 111.2(10)
C2 N3 C7 127.2(10)
C4 N3 C7 121.6(10)
C13 N9 C10 111.4(10)
C13 N9 C6 124.3(10)
C10 N9 C6 124.3(9)
C10 N11 C12 111.7(10)
C10 N11 C14 124.7(11)
C12 N11 C14 123.5(11)
C18 N17 C21 110.1(11)
C18 N17 C23 125.1(10)
C21 N17 C23 124.8(10)
C18 N19 C20 111.2(11)
C18 N19 C22 125.5(10)
C20 N19 C22 123.0(10)
C26 N25 C29 109.8(11)
C26 N25 C22 125.5(10)
C29 N25 C22 124.7(10)
C26 N27 C28 111.5(11)
C26 N27 C30 124.7(11)
C28 N27 C30 123.6(10)
C35 O36 H36 109.5

loop_
_geom_bond_atom_site_label_1
_geom_bond_atom_site_label_2
_geom_bond_distance
C2 N3 1.334(15)
C2 N1 1.356(15)
C2 Au32 2.015(12)
C4 C5 1.355(18)
C4 N3 1.418(16)
C4 H4 0.9500
C5 N1 1.411(15)
C5 H5 0.9500
C6 N1 1.428(15)
C6 N9 1.466(15)
C6 H6A 0.9900
C6 H6B 0.9900
C7 N3 1.462(16)
C7 C8 1.491(19)
C7 H7A 0.9900
C7 H7B 0.9900
C8 H8A 0.9800
C8 H8B 0.9800
C8 H8C 0.9800
C10 N11 1.352(15)
C10 N9 1.371(15)
C10 Au16 2.031(12)
C12 C13 1.360(18)
C12 N11 1.369(16)
C12 H12 0.9500
C13 N9 1.366(15)
C13 H13 0.9500
C14 C15 1.47(2)
C14 N11 1.474(16)
C14 H14A 0.9900
C14 H14B 0.9900
C15 H15A 0.9800
C15 H15B 0.9800
C15 H15C 0.9800
C18 N19 1.357(16)
C18 N17 1.359(16)
C18 Au16 2.018(13)
C20 C21 1.35(2)
C20 N19 1.364(16)
C20 H20 0.9500
C21 N17 1.395(16)
C21 H21 0.9500
C22 N25 1.436(16)
C22 N19 1.463(15)
C22 H22A 0.9900
C22 H22B 0.9900
C23 N17 1.474(16)
C23 C24 1.48(2)
C23 H23A 0.9900
C23 H23B 0.9900
C24 H24A 0.9800
C24 H24B 0.9800
C24 H24C 0.9800
C26 N27 1.316(15)
C26 N25 1.382(15)
C26 Au32 2.026(12)
C28 C29 1.359(18)
C28 N27 1.374(16)
C28 H28 0.9500
C29 N25 1.384(16)
C29 H29 0.9500
C30 C31 1.491(19)
C30 N27 1.507(15)
C30 H30A 0.9900
C30 H30B 0.9900
C31 H31A 0.9800
C31 H31B 0.9800
C31 H31C 0.9800
C35 O36 1.34(2)
C35 H35A 0.9800
C35 H35B 0.9800
C35 H35C 0.9800
O36 H36 0.8400

loop_
_geom_torsion_atom_site_label_1
_geom_torsion_atom_site_label_2
_geom_torsion_atom_site_label_3
_geom_torsion_atom_site_label_4
_geom_torsion
N3 C4 C5 N1 -2.0(14)
N11 C12 C13 N9 0.1(15)
N19 C20 C21 N17 1.9(16)
N27 C28 C29 N25 0.4(14)
N19 C18 Au16 C10 -119(3)
N17 C18 Au16 C10 45(4)
N11 C10 Au16 C18 -46(4)
N9 C10 Au16 C18 119(3)
N3 C2 Au32 C26 -9(6)
N1 C2 Au32 C26 178(5)
N27 C26 Au32 C2 4(6)
N25 C26 Au32 C2 -173(5)
N3 C2 N1 C5 -1.1(14)
Au32 C2 N1 C5 173.2(9)
N3 C2 N1 C6 178.3(11)
Au32 C2 N1 C6 -7.4(18)
C4 C5 N1 C2 2.0(14)
C4 C5 N1 C6 -177.4(11)
N9 C6 N1 C2 -102.3(13)
N9 C6 N1 C5 77.0(14)
N1 C2 N3 C4 -0.2(14)
Au32 C2 N3 C4 -175.0(8)
N1 C2 N3 C7 -179.0(11)
Au32 C2 N3 C7 6.2(18)
C5 C4 N3 C2 1.5(15)
C5 C4 N3 C7 -179.6(11)
C8 C7 N3 C2 76.5(16)
C8 C7 N3 C4 -102.2(14)
C12 C13 N9 C10 -0.4(15)
C12 C13 N9 C6 177.6(11)
N11 C10 N9 C13 0.6(14)
Au16 C10 N9 C13 -166.6(9)
N11 C10 N9 C6 -177.4(10)
Au16 C10 N9 C6 15.3(17)
N1 C6 N9 C13 -86.1(14)
N1 C6 N9 C10 91.7(13)
N9 C10 N11 C12 -0.6(14)
Au16 C10 N11 C12 167.2(9)
N9 C10 N11 C14 179.8(12)
Au16 C10 N11 C14 -12.4(18)
C13 C12 N11 C10 0.3(16)
C13 C12 N11 C14 180.0(12)
C15 C14 N11 C10 -104.5(15)
C15 C14 N11 C12 75.9(18)
N19 C18 N17 C21 -0.6(14)
Au16 C18 N17 C21 -167.5(9)
N19 C18 N17 C23 178.2(12)
Au16 C18 N17 C23 11.2(19)
C20 C21 N17 C18 -0.9(15)
C20 C21 N17 C23 -179.6(13)
C24 C23 N17 C18 66.8(18)
C24 C23 N17 C21 -114.6(15)
N17 C18 N19 C20 1.8(15)
Au16 C18 N19 C20 167.9(10)
N17 C18 N19 C22 175.3(11)
Au16 C18 N19 C22 -18.6(18)
C21 C20 N19 C18 -2.4(16)
C21 C20 N19 C22 -176.1(11)
N25 C22 N19 C18 -89.1(14)
N25 C22 N19 C20 83.8(15)
N27 C26 N25 C29 -2.1(14)
Au32 C26 N25 C29 175.4(9)
N27 C26 N25 C22 179.3(11)
Au32 C26 N25 C22 -3.3(18)
C28 C29 N25 C26 1.0(15)
C28 C29 N25 C22 179.7(12)
N19 C22 N25 C26 109.1(13)
N19 C22 N25 C29 -69.3(15)
N25 C26 N27 C28 2.4(14)
Au32 C26 N27 C28 -175.2(9)
N25 C26 N27 C30 178.4(11)
Au32 C26 N27 C30 0.9(18)
C29 C28 N27 C26 -1.8(15)
C29 C28 N27 C30 -177.9(11)
C31 C30 N27 C26 -89.8(15)
C31 C30 N27 C28 85.8(15)
